data_2230998
loop_
_publ_author_name
'Boughaleb, Adil'
'Zouihri, Hafid'
'Gmouh, Said'
'Kerbal, Abdelali'
'El yazidi, Mohamed'

_publ_section_title
;
 Ethyl
 2-amino-4-phenyl-4<i>H</i>-1-benzothieno[3,2-<i>b</i>]pyran-3-carboxylate
;
_journal_coeditor_code BH2365
_journal_issue 8
_journal_name_full 'Acta Crystallographica Section E'
_journal_page_first o2106
_journal_paper_doi 10.1107/S1600536811027152
_journal_volume 67
_journal_year 2011
_chemical_formula_iupac 'C20 H17 N O3 S'
_chemical_formula_moiety 'C20 H17 N O3 S'
_chemical_formula_sum 'C20 H17 N O3 S'
_chemical_formula_weight 351.41
_chemical_name_systematic
;
Ethyl 2-amino-4-phenyl-4<i>H</i>-1-benzothieno[3,2-<i>b</i>]pyran-3-carboxylate
;
_space_group_IT_number 14
_symmetry_cell_setting monoclinic
_symmetry_space_group_name_Hall '-P 2yn'
_symmetry_space_group_name_H-M 'P 1 21/n 1'
_atom_sites_solution_hydrogens geom
_atom_sites_solution_primary direct
_atom_sites_solution_secondary difmap
_audit_creation_method SHELXL-97
_cell_angle_alpha 90.00
_cell_angle_beta 94.962(2)
_cell_angle_gamma 90.00
_cell_formula_units_Z 4
_cell_length_a 8.6612(3)
_cell_length_b 5.9156(2)
_cell_length_c 32.3008(10)
_cell_measurement_pressure 101
_cell_measurement_reflns_used 232
_cell_measurement_temperature 296(2)
_cell_measurement_theta_max 25.3
_cell_measurement_theta_min 2.6
_cell_volume 1648.77(9)
_computing_cell_refinement 'SAINT (Bruker, 2005)'
_computing_data_collection 'APEX2 (Bruker, 2005)'
_computing_data_reduction 'SAINT (Bruker, 2005)'
_computing_molecular_graphics 'PLATON (Spek, 2009)'
_computing_publication_material 'publCIF (Westrip, 2010)'
_computing_structure_refinement 'SHELXL97 (Sheldrick, 2008)'
_computing_structure_solution 'SHELXS97 (Sheldrick, 2008)'
_diffrn_ambient_temperature 296(2)
_diffrn_measured_fraction_theta_full 1.000
_diffrn_measured_fraction_theta_max 1.000
_diffrn_measurement_device_type 'Bruker APEXII CCD detector'
_diffrn_measurement_method '\w and \f scans'
_diffrn_radiation_monochromator graphite
_diffrn_radiation_source 'fine-focus sealed tube'
_diffrn_radiation_type MoK\a
_diffrn_radiation_wavelength 0.71073
_diffrn_reflns_av_R_equivalents 0.0309
_diffrn_reflns_av_sigmaI/netI 0.0217
_diffrn_reflns_limit_h_max 11
_diffrn_reflns_limit_h_min -11
_diffrn_reflns_limit_k_max 7
_diffrn_reflns_limit_k_min -7
_diffrn_reflns_limit_l_max 37
_diffrn_reflns_limit_l_min -41
_diffrn_reflns_number 21683
_diffrn_reflns_theta_full 27.00
_diffrn_reflns_theta_max 27.00
_diffrn_reflns_theta_min 2.39
_exptl_absorpt_coefficient_mu 0.216
_exptl_absorpt_correction_type none
_exptl_crystal_colour colourless
_exptl_crystal_density_diffrn 1.416
_exptl_crystal_density_method 'not measured'
_exptl_crystal_description prism
_exptl_crystal_F_000 736
_exptl_crystal_size_max 0.25
_exptl_crystal_size_mid 0.14
_exptl_crystal_size_min 0.12
_refine_diff_density_max 0.298
_refine_diff_density_min -0.217
_refine_ls_extinction_method none
_refine_ls_goodness_of_fit_ref 1.038
_refine_ls_hydrogen_treatment mixed
_refine_ls_matrix_type full
_refine_ls_number_constraints 0
_refine_ls_number_parameters 233
_refine_ls_number_reflns 3608
_refine_ls_number_restraints 2
_refine_ls_restrained_S_all 1.038
_refine_ls_R_factor_all 0.0390
_refine_ls_R_factor_gt 0.0335
_refine_ls_shift/su_max 0.001
_refine_ls_shift/su_mean 0.000
_refine_ls_structure_factor_coef Fsqd
_refine_ls_weighting_details 'calc w=1/[\s^2^(Fo^2^)+(0.0386P)^2^+0.7884P] where P=(Fo^2^+2Fc^2^)/3'
_refine_ls_weighting_scheme calc
_refine_ls_wR_factor_gt 0.0834
_refine_ls_wR_factor_ref 0.0862
_reflns_number_gt 3189
_reflns_number_total 3608
_reflns_threshold_expression I>2\s(I)
_cod_data_source_file bh2365.cif
_cod_data_source_block I
_cod_original_sg_symbol_H-M 'P 21/n'
_cod_database_code 2230998
_cod_database_fobs_code 2230998

loop_
_symmetry_equiv_pos_as_xyz
'x, y, z'
'-x+1/2, y+1/2, -z+1/2'
'-x, -y, -z'
'x-1/2, -y-1/2, z-1/2'

loop_
_atom_site_type_symbol
_atom_site_label
_atom_site_fract_x
_atom_site_fract_y
_atom_site_fract_z
_atom_site_U_iso_or_equiv
_atom_site_adp_type
_atom_site_calc_flag
_atom_site_refinement_flags
_atom_site_occupancy
_atom_site_symmetry_multiplicity
S S1 0.18188(4) 1.17172(6) 0.191397(10) 0.02581(10) Uani d . 1 1
O O3 0.03012(11) 0.62652(16) 0.13342(3) 0.0244(2) Uani d . 1 1
C C9 0.15146(15) 0.8299(2) 0.08005(4) 0.0209(3) Uani d . 1 1
C C7 0.07313(15) 0.8007(2) 0.16060(4) 0.0209(3) Uani d . 1 1
C C12 0.39539(14) 1.0315(2) 0.11368(4) 0.0191(3) Uani d . 1 1
C C10 0.21849(14) 1.0162(2) 0.10886(4) 0.0193(3) Uani d . 1 1
H H10 0.1785 1.1610 0.0978 0.023 Uiso calc R 1 1
C C11 0.15652(15) 0.9814(2) 0.15042(4) 0.0206(3) Uani d . 1 1
C C6 0.02270(15) 0.8029(2) 0.20170(4) 0.0219(3) Uani d . 1 1
C C18 0.16810(15) 0.8490(2) 0.03571(4) 0.0233(3) Uani d . 1 1
C C8 0.06481(15) 0.6545(2) 0.09321(4) 0.0212(3) Uani d . 1 1
C C1 0.07339(15) 1.0023(2) 0.22215(4) 0.0233(3) Uani d . 1 1
C C2 0.03563(16) 1.0502(3) 0.26251(4) 0.0280(3) Uani d . 1 1
H H2 0.0692 1.1827 0.2759 0.034 Uiso calc R 1 1
C C5 -0.06701(16) 0.6470(3) 0.22184(4) 0.0263(3) Uani d . 1 1
H H5 -0.1011 0.5140 0.2087 0.032 Uiso calc R 1 1
C C4 -0.10381(16) 0.6953(3) 0.26180(4) 0.0300(3) Uani d . 1 1
H H4 -0.1633 0.5936 0.2756 0.036 Uiso calc R 1 1
C C13 0.48520(16) 0.8567(2) 0.13167(4) 0.0246(3) Uani d . 1 1
H H13 0.4379 0.7236 0.1392 0.030 Uiso calc R 1 1
C C17 0.46835(16) 1.2279(2) 0.10227(4) 0.0240(3) Uani d . 1 1
H H17 0.4097 1.3453 0.0899 0.029 Uiso calc R 1 1
C C19 0.26683(17) 1.0704(3) -0.01709(4) 0.0287(3) Uani d . 1 1
H H19A 0.1676 1.0940 -0.0328 0.034 Uiso calc R 1 1
H H19B 0.3159 0.9389 -0.0282 0.034 Uiso calc R 1 1
C C3 -0.05272(17) 0.8949(3) 0.28169(4) 0.0303(3) Uani d . 1 1
H H3 -0.0790 0.9234 0.3085 0.036 Uiso calc R 1 1
C C16 0.62864(17) 1.2511(3) 0.10919(5) 0.0294(3) Uani d . 1 1
H H16 0.6764 1.3835 0.1015 0.035 Uiso calc R 1 1
C C14 0.64516(16) 0.8792(3) 0.13841(4) 0.0292(3) Uani d . 1 1
H H14 0.7043 0.7608 0.1503 0.035 Uiso calc R 1 1
C C15 0.71678(16) 1.0774(3) 0.12754(4) 0.0305(3) Uani d . 1 1
H H15 0.8236 1.0935 0.1326 0.037 Uiso calc R 1 1
C C20 0.36800(19) 1.2749(3) -0.01999(5) 0.0361(4) Uani d . 1 1
H H20A 0.3148 1.4059 -0.0110 0.054 Uiso calc R 1 1
H H20B 0.3914 1.2954 -0.0483 0.054 Uiso calc R 1 1
H H20C 0.4625 1.2542 -0.0026 0.054 Uiso calc R 1 1
O O1 0.24544(11) 1.03714(17) 0.02657(3) 0.0257(2) Uani d . 1 1
O O2 0.11868(12) 0.71560(19) 0.00872(3) 0.0319(2) Uani d . 1 1
N N1 0.00146(15) 0.4847(2) 0.06999(4) 0.0279(3) Uani d . 1 1
H H1A -0.062(2) 0.392(3) 0.0809(5) 0.034 Uiso d . 1 1
H H1B 0.009(2) 0.484(3) 0.0443(6) 0.034 Uiso d . 1 1

loop_
_atom_site_aniso_label
_atom_site_aniso_U_11
_atom_site_aniso_U_22
_atom_site_aniso_U_33
_atom_site_aniso_U_12
_atom_site_aniso_U_13
_atom_site_aniso_U_23
S1 0.02830(19) 0.02802(19) 0.02170(17) -0.00438(14) 0.00562(13) -0.00647(14)
O3 0.0311(5) 0.0234(5) 0.0187(5) -0.0041(4) 0.0023(4) -0.0009(4)
C9 0.0206(6) 0.0245(7) 0.0173(6) 0.0016(5) -0.0005(5) -0.0016(5)
C7 0.0192(6) 0.0240(7) 0.0191(6) 0.0016(5) -0.0001(5) -0.0022(5)
C12 0.0204(6) 0.0240(6) 0.0130(5) 0.0008(5) 0.0021(5) -0.0034(5)
C10 0.0193(6) 0.0209(6) 0.0176(6) 0.0024(5) 0.0005(5) -0.0004(5)
C11 0.0187(6) 0.0243(7) 0.0187(6) 0.0019(5) 0.0009(5) -0.0026(5)
C6 0.0179(6) 0.0284(7) 0.0194(6) 0.0054(5) 0.0003(5) 0.0005(5)
C18 0.0218(6) 0.0272(7) 0.0206(6) 0.0023(5) 0.0000(5) -0.0018(5)
C8 0.0211(6) 0.0233(7) 0.0185(6) 0.0040(5) -0.0016(5) -0.0009(5)
C1 0.0192(6) 0.0297(7) 0.0210(6) 0.0042(5) 0.0015(5) 0.0004(6)
C2 0.0274(7) 0.0355(8) 0.0209(6) 0.0068(6) 0.0016(5) -0.0035(6)
C5 0.0233(7) 0.0315(7) 0.0241(7) 0.0005(6) 0.0011(5) 0.0038(6)
C4 0.0240(7) 0.0422(9) 0.0243(7) 0.0034(6) 0.0043(5) 0.0094(6)
C13 0.0254(7) 0.0256(7) 0.0227(6) 0.0008(5) 0.0007(5) 0.0017(6)
C17 0.0252(7) 0.0249(7) 0.0222(6) 0.0017(5) 0.0034(5) 0.0021(6)
C19 0.0335(8) 0.0369(8) 0.0161(6) 0.0048(6) 0.0034(5) 0.0020(6)
C3 0.0263(7) 0.0460(9) 0.0191(6) 0.0104(6) 0.0047(5) 0.0023(6)
C16 0.0266(7) 0.0333(8) 0.0292(7) -0.0055(6) 0.0073(6) 0.0016(6)
C14 0.0246(7) 0.0341(8) 0.0282(7) 0.0072(6) -0.0015(6) 0.0021(6)
C15 0.0192(7) 0.0442(9) 0.0283(7) -0.0003(6) 0.0026(5) -0.0021(7)
C20 0.0381(9) 0.0423(9) 0.0289(8) 0.0019(7) 0.0082(6) 0.0084(7)
O1 0.0322(5) 0.0294(5) 0.0157(4) -0.0024(4) 0.0027(4) 0.0003(4)
O2 0.0390(6) 0.0359(6) 0.0206(5) -0.0061(5) 0.0010(4) -0.0076(4)
N1 0.0353(7) 0.0262(6) 0.0219(6) -0.0057(5) 0.0001(5) -0.0029(5)

loop_
_atom_type_symbol
_atom_type_description
_atom_type_scat_dispersion_real
_atom_type_scat_dispersion_imag
_atom_type_scat_source
C C 0.0033 0.0016 'International Tables Vol C Tables 4.2.6.8 and 6.1.1.4'
H H 0.0000 0.0000 'International Tables Vol C Tables 4.2.6.8 and 6.1.1.4'
N N 0.0061 0.0033 'International Tables Vol C Tables 4.2.6.8 and 6.1.1.4'
O O 0.0106 0.0060 'International Tables Vol C Tables 4.2.6.8 and 6.1.1.4'
S S 0.1246 0.1234 'International Tables Vol C Tables 4.2.6.8 and 6.1.1.4'

loop_
_geom_angle_atom_site_label_1
_geom_angle_atom_site_label_2
_geom_angle_atom_site_label_3
_geom_angle
C11 S1 C1 91.31(7)
C8 O3 C7 116.29(10)
C8 C9 C18 117.89(12)
C8 C9 C10 123.22(11)
C18 C9 C10 118.65(12)
C11 C7 O3 123.83(12)
C11 C7 C6 115.61(12)
O3 C7 C6 120.49(12)
C17 C12 C13 118.85(12)
C17 C12 C10 119.85(12)
C13 C12 C10 121.19(12)
C11 C10 C9 107.45(11)
C11 C10 C12 110.46(10)
C9 C10 C12 115.47(10)
C11 C10 H10 107.7
C9 C10 H10 107.7
C12 C10 H10 107.7
C7 C11 C10 124.58(12)
C7 C11 S1 111.31(10)
C10 C11 S1 124.10(10)
C5 C6 C1 119.86(12)
C5 C6 C7 130.52(13)
C1 C6 C7 109.59(12)
O2 C18 O1 121.79(12)
O2 C18 C9 126.25(13)
O1 C18 C9 111.95(11)
N1 C8 O3 109.09(12)
N1 C8 C9 127.01(13)
O3 C8 C9 123.90(12)
C2 C1 C6 121.28(13)
C2 C1 S1 126.56(12)
C6 C1 S1 112.16(10)
C3 C2 C1 117.90(14)
C3 C2 H2 121.1
C1 C2 H2 121.1
C4 C5 C6 118.54(14)
C4 C5 H5 120.7
C6 C5 H5 120.7
C5 C4 C3 120.89(14)
C5 C4 H4 119.6
C3 C4 H4 119.6
C14 C13 C12 120.55(13)
C14 C13 H13 119.7
C12 C13 H13 119.7
C12 C17 C16 120.65(13)
C12 C17 H17 119.7
C16 C17 H17 119.7
O1 C19 C20 107.10(12)
O1 C19 H19A 110.3
C20 C19 H19A 110.3
O1 C19 H19B 110.3
C20 C19 H19B 110.3
H19A C19 H19B 108.5
C2 C3 C4 121.53(13)
C2 C3 H3 119.2
C4 C3 H3 119.2
C15 C16 C17 120.08(14)
C15 C16 H16 120.0
C17 C16 H16 120.0
C15 C14 C13 120.20(13)
C15 C14 H14 119.9
C13 C14 H14 119.9
C16 C15 C14 119.65(13)
C16 C15 H15 120.2
C14 C15 H15 120.2
C19 C20 H20A 109.5
C19 C20 H20B 109.5
H20A C20 H20B 109.5
C19 C20 H20C 109.5
H20A C20 H20C 109.5
H20B C20 H20C 109.5
C18 O1 C19 115.69(11)
C8 N1 H1A 119.0(11)
C8 N1 H1B 119.6(13)
H1A N1 H1B 120.2(17)

loop_
_geom_bond_atom_site_label_1
_geom_bond_atom_site_label_2
_geom_bond_distance
S1 C11 1.7371(13)
S1 C1 1.7422(14)
O3 C8 1.3681(16)
O3 C7 1.3839(16)
C9 C8 1.3694(19)
C9 C18 1.4561(18)
C9 C10 1.5247(18)
C7 C11 1.3465(19)
C7 C6 1.4330(18)
C12 C17 1.3879(19)
C12 C13 1.3905(19)
C12 C10 1.5293(17)
C10 C11 1.5022(17)
C10 H10 0.9800
C6 C5 1.402(2)
C6 C1 1.404(2)
C18 O2 1.2253(17)
C18 O1 1.3448(17)
C8 N1 1.3421(18)
C1 C2 1.4000(18)
C2 C3 1.377(2)
C2 H2 0.9300
C5 C4 1.386(2)
C5 H5 0.9300
C4 C3 1.398(2)
C4 H4 0.9300
C13 C14 1.390(2)
C13 H13 0.9300
C17 C16 1.394(2)
C17 H17 0.9300
C19 O1 1.4516(15)
C19 C20 1.501(2)
C19 H19A 0.9700
C19 H19B 0.9700
C3 H3 0.9300
C16 C15 1.383(2)
C16 H16 0.9300
C14 C15 1.386(2)
C14 H14 0.9300
C15 H15 0.9300
C20 H20A 0.9600
C20 H20B 0.9600
C20 H20C 0.9600
N1 H1A 0.871(19)
N1 H1B 0.838(18)

loop_
_geom_hbond_atom_site_label_D
_geom_hbond_atom_site_label_H
_geom_hbond_atom_site_label_A
_geom_hbond_site_symmetry_A
_geom_hbond_distance_DH
_geom_hbond_distance_HA
_geom_hbond_distance_DA
_geom_hbond_angle_DHA
_geom_hbond_publ_flag
N1 H1B O2 3_565 0.838(19) 2.285(19) 2.9143(16) 132.1(15) yes
C10 H10 N1 1_565 0.98 2.57 3.5189(17) 164.00 yes
C15 H15 Cg1 1_655 0.93 2.95 3.7493(15) 145 yes
